data_7239439
loop_
_publ_author_name
'Pathak, Sudipta'
'Kundu, Ashis'
'Pramanik, Animesh'

_publ_section_title
;
 Monobromomalononitrile: an efficient regioselective mono brominating
 agent towards active methylene compounds and enamines under mild
 conditions
;
_journal_issue 20
_journal_name_full 'RSC Adv.'
_journal_page_first 10180
_journal_paper_doi 10.1039/C3RA46687F
_journal_volume 4
_journal_year 2014
_chemical_formula_sum 'C10 H Br N O2'
_chemical_formula_weight 247.03
_space_group_IT_number 61
_space_group_name_Hall '-P 2ac 2ab'
_space_group_name_H-M_alt 'P b c a'
_symmetry_cell_setting orthorhombic
_symmetry_space_group_name_H-M 'P b c a'
_atom_sites_solution_hydrogens geom
_atom_sites_solution_primary direct
_atom_sites_solution_secondary difmap
_audit_creation_method SHELXL-97
_cell_angle_alpha 90.00
_cell_angle_beta 90.00
_cell_angle_gamma 90.00
_cell_formula_units_Z 8
_cell_length_a 9.9209(13)
_cell_length_b 9.2391(13)
_cell_length_c 22.868(3)
_cell_measurement_temperature 296(2)
_cell_volume 2096.1(5)
_computing_structure_refinement 'SHELXL-97 (Sheldrick, 2008)'
_computing_structure_solution 'SHELXS-97 (Sheldrick, 2008)'
_diffrn_ambient_temperature 296(2)
_diffrn_measured_fraction_theta_full 0.998
_diffrn_measured_fraction_theta_max 0.998
_diffrn_radiation_monochromator graphite
_diffrn_radiation_source 'fine-focus sealed tube'
_diffrn_radiation_type MoK\a
_diffrn_radiation_wavelength 0.71073
_diffrn_reflns_av_R_equivalents 0.0603
_diffrn_reflns_av_sigmaI/netI 0.0311
_diffrn_reflns_limit_h_max 11
_diffrn_reflns_limit_h_min -11
_diffrn_reflns_limit_k_max 10
_diffrn_reflns_limit_k_min -11
_diffrn_reflns_limit_l_max 27
_diffrn_reflns_limit_l_min -27
_diffrn_reflns_number 22611
_diffrn_reflns_theta_full 25.41
_diffrn_reflns_theta_max 25.41
_diffrn_reflns_theta_min 1.78
_exptl_absorpt_coefficient_mu 3.893
_exptl_crystal_density_diffrn 1.566
_exptl_crystal_density_method 'not measured'
_exptl_crystal_F_000 952
_refine_diff_density_max 0.744
_refine_diff_density_min -0.662
_refine_diff_density_rms 0.077
_refine_ls_extinction_method none
_refine_ls_goodness_of_fit_ref 0.880
_refine_ls_hydrogen_treatment mixed
_refine_ls_matrix_type full
_refine_ls_number_parameters 128
_refine_ls_number_reflns 1930
_refine_ls_number_restraints 0
_refine_ls_restrained_S_all 0.880
_refine_ls_R_factor_all 0.0762
_refine_ls_R_factor_gt 0.0466
_refine_ls_shift/su_max 0.000
_refine_ls_shift/su_mean 0.000
_refine_ls_structure_factor_coef Fsqd
_refine_ls_weighting_details 'calc w=1/[\s^2^(Fo^2^)+(0.1018P)^2^+5.2254P] where P=(Fo^2^+2Fc^2^)/3'
_refine_ls_weighting_scheme calc
_refine_ls_wR_factor_gt 0.1321
_refine_ls_wR_factor_ref 0.1631
_reflns_number_gt 1316
_reflns_number_total 1930
_reflns_threshold_expression >2sigma(I)
_cod_data_source_file c3ra46687f.txt
_cod_data_source_block sp1
_cod_depositor_comments
;
The following automatic conversions were performed:

data item '_symmetry_cell_setting' value 'Orthorhombic' was changed
to 'orthorhombic' in accordance with the
/home/saulius/struct/COD-crude-data/automatic-downloads/DataCite-retrospective/RSC/depositions/lib/dictionaries/cif_core.dic
dictionary named 'cif_core.dic' version 2.4.2 last updated on
2011-04-26.

Automatic conversion script
Id: cif_fix_values 6909 2019-04-08 15:41:33Z antanas 
;
_cod_original_sg_symbol_H-M Pbca
_cod_database_code 7239439

loop_
_symmetry_equiv_pos_as_xyz
'x, y, z'
'x+1/2, -y+1/2, -z'
'-x, y+1/2, -z+1/2'
'-x+1/2, -y, z+1/2'
'-x, -y, -z'
'-x-1/2, y-1/2, z'
'x, -y-1/2, z-1/2'
'x-1/2, y, -z-1/2'

loop_
_atom_site_label
_atom_site_type_symbol
_atom_site_fract_x
_atom_site_fract_y
_atom_site_fract_z
_atom_site_U_iso_or_equiv
_atom_site_adp_type
_atom_site_occupancy
_atom_site_symmetry_multiplicity
_atom_site_calc_flag
_atom_site_refinement_flags
Br1 Br 0.51301(6) 0.09803(7) 0.38810(3) 0.0696(3) Uani 1 1 d .
C1 C 0.2151(5) 0.0837(7) 0.5229(2) 0.0602(15) Uani 1 1 d .
H20A H 0.2218 0.1242 0.5614 0.090 Uiso 1 1 calc R
H20B H 0.2050 -0.0194 0.5257 0.090 Uiso 1 1 calc R
H20C H 0.1383 0.1241 0.5032 0.090 Uiso 1 1 calc R
O1 O 0.4322(6) 0.1921(6) 0.5074(2) 0.0991(17) Uani 1 1 d .
O2 O 0.2182(4) 0.2357(3) 0.38304(16) 0.0539(9) Uani 1 1 d .
C8 C -0.1989(6) 0.0868(7) 0.2729(3) 0.0697(18) Uani 1 1 d .
H1 H -0.2744 0.1054 0.2500 0.084 Uiso 1 1 calc R
C9 C -0.1195(6) -0.0316(7) 0.2611(2) 0.0611(15) Uani 1 1 d .
H2 H -0.1417 -0.0937 0.2306 0.073 Uiso 1 1 calc R
C10 C -0.0069(5) -0.0577(6) 0.2947(2) 0.0496(12) Uani 1 1 d .
H3 H 0.0472 -0.1375 0.2869 0.060 Uiso 1 1 calc R
C5 C 0.0257(4) 0.0344(5) 0.34006(19) 0.0375(10) Uani 1 1 d .
N1 N 0.1438(4) 0.0059(4) 0.37325(16) 0.0401(9) Uani 1 1 d .
H5 H 0.1612 -0.0828 0.3817 0.048 Uiso 1 1 calc R
C4 C 0.2292(5) 0.1059(5) 0.3921(2) 0.0415(11) Uani 1 1 d .
C3 C 0.3477(5) 0.0510(5) 0.4292(2) 0.0468(12) Uani 1 1 d .
H7 H 0.3408 -0.0544 0.4332 0.056 Uiso 1 1 calc R
C2 C 0.3411(7) 0.1186(6) 0.4889(3) 0.0610(15) Uani 1 1 d .
C7 C -0.1673(5) 0.1779(6) 0.3186(2) 0.0577(14) Uani 1 1 d .
H9 H -0.2217 0.2574 0.3266 0.069 Uiso 1 1 calc R
C6 C -0.0559(5) 0.1514(6) 0.3523(2) 0.0468(12) Uani 1 1 d .
H10 H -0.0353 0.2124 0.3834 0.056 Uiso 1 1 calc R

loop_
_atom_site_aniso_label
_atom_site_aniso_U_11
_atom_site_aniso_U_22
_atom_site_aniso_U_33
_atom_site_aniso_U_23
_atom_site_aniso_U_13
_atom_site_aniso_U_12
Br1 0.0462(4) 0.0849(5) 0.0776(5) 0.0086(3) -0.0033(3) 0.0005(3)
C1 0.048(3) 0.090(4) 0.043(3) 0.000(3) 0.000(2) 0.020(3)
O1 0.124(4) 0.104(4) 0.069(3) -0.017(3) -0.017(3) -0.048(3)
O2 0.050(2) 0.0223(16) 0.090(3) 0.0055(15) -0.0160(18) -0.0014(14)
C8 0.050(3) 0.091(5) 0.068(4) 0.024(3) -0.023(3) -0.020(3)
C9 0.065(4) 0.070(4) 0.049(3) 0.000(3) -0.010(3) -0.026(3)
C10 0.054(3) 0.047(3) 0.048(3) -0.002(2) 0.002(2) -0.013(2)
C5 0.037(2) 0.036(2) 0.038(2) 0.0037(19) -0.0022(18) -0.0061(19)
N1 0.041(2) 0.0266(18) 0.053(2) -0.0023(16) -0.0065(17) -0.0008(16)
C4 0.036(2) 0.034(2) 0.054(3) -0.005(2) -0.003(2) 0.0005(19)
C3 0.047(3) 0.028(2) 0.066(3) 0.000(2) -0.017(2) -0.002(2)
C2 0.077(4) 0.049(3) 0.057(3) 0.001(3) -0.011(3) 0.005(3)
C7 0.044(3) 0.066(3) 0.064(3) 0.009(3) -0.008(2) 0.004(3)
C6 0.041(3) 0.045(3) 0.055(3) -0.006(2) -0.004(2) 0.004(2)

loop_
_atom_type_symbol
_atom_type_description
_atom_type_scat_dispersion_real
_atom_type_scat_dispersion_imag
_atom_type_scat_source
C C 0.0033 0.0016 'International Tables Vol C Tables 4.2.6.8 and 6.1.1.4'
H H 0.0000 0.0000 'International Tables Vol C Tables 4.2.6.8 and 6.1.1.4'
N N 0.0061 0.0033 'International Tables Vol C Tables 4.2.6.8 and 6.1.1.4'
O O 0.0106 0.0060 'International Tables Vol C Tables 4.2.6.8 and 6.1.1.4'
Br Br -0.2901 2.4595 'International Tables Vol C Tables 4.2.6.8 and 6.1.1.4'

loop_
_geom_angle_atom_site_label_1
_geom_angle_atom_site_label_2
_geom_angle_atom_site_label_3
_geom_angle
C2 C1 H20A 109.5
C2 C1 H20B 109.5
H20A C1 H20B 109.5
C2 C1 H20C 109.5
H20A C1 H20C 109.5
H20B C1 H20C 109.5
C9 C8 C7 120.3(5)
C9 C8 H1 119.8
C7 C8 H1 119.8
C8 C9 C10 119.6(5)
C8 C9 H2 120.2
C10 C9 H2 120.2
C9 C10 C5 120.1(5)
C9 C10 H3 119.9
C5 C10 H3 119.9
C10 C5 C6 119.8(4)
C10 C5 N1 118.8(4)
C6 C5 N1 121.4(4)
C4 N1 C5 124.9(4)
C4 N1 H5 117.5
C5 N1 H5 117.5
O2 C4 N1 124.8(4)
O2 C4 C3 119.1(4)
N1 C4 C3 116.0(4)
C2 C3 C4 109.3(4)
C2 C3 Br1 112.6(4)
C4 C3 Br1 107.8(3)
C2 C3 H7 109.0
C4 C3 H7 109.0
Br1 C3 H7 109.0
O1 C2 C3 121.3(6)
O1 C2 C1 124.1(5)
C3 C2 C1 114.6(5)
C6 C7 C8 120.1(5)
C6 C7 H9 120.0
C8 C7 H9 120.0
C7 C6 C5 120.0(5)
C7 C6 H10 120.0
C5 C6 H10 120.0

loop_
_geom_bond_atom_site_label_1
_geom_bond_atom_site_label_2
_geom_bond_distance
Br1 C3 1.940(5)
C1 C2 1.507(8)
C1 H20A 0.9600
C1 H20B 0.9600
C1 H20C 0.9600
O1 C2 1.207(7)
O2 C4 1.222(5)
C8 C9 1.374(9)
C8 C7 1.377(8)
C8 H1 0.9300
C9 C10 1.377(7)
C9 H2 0.9300
C10 C5 1.379(7)
C10 H3 0.9300
C5 C6 1.380(7)
C5 N1 1.420(6)
N1 C4 1.326(6)
N1 H5 0.8600
C4 C3 1.536(6)
C3 C2 1.502(8)
C3 H7 0.9800
C7 C6 1.369(7)
C7 H9 0.9300
C6 H10 0.9300
